data_1563953
loop_
_publ_author_name
'Xiong, Zuping'
'Zhang, Xiaoxiao'
'Liu, Longxiang'
'Zhu, Qiaozhi'
'Wang, Zhenni'
'Feng, Hui'
'Qian, Zhaosheng'

_publ_section_title
;
 Achieving Highly Efficient Aggregation-Induced Emission, Reversible and
 Irreversible Photochromism by Heavy Halogen-Regulated Photophysics and
 D-A Molecular Pattern-Controlled Photochemistry of Through-Space
 Conjugated Lumingens
;
_journal_name_full 'Chemical Science'
_journal_paper_doi 10.1039/D1SC02168K
_journal_year 2021
_chemical_formula_moiety 'C25 H24 I N3'
_chemical_formula_sum 'C25 H24 I N3'
_chemical_formula_weight 493.37
_chemical_name_common NTPAN-I
_space_group_crystal_system triclinic
_space_group_IT_number 2
_space_group_name_Hall '-P 1'
_space_group_name_H-M_alt 'P -1'
_atom_sites_solution_hydrogens geom
_atom_sites_solution_primary dual
_audit_creation_date 2020-01-17
_audit_creation_method
;
Olex2 1.2
(compiled 2018.05.29 svn.r3508 for OlexSys, GUI svn.r5506)
;
_audit_update_record
;
2021-01-10 deposited with the CCDC.	2021-07-05 downloaded from the CCDC.
;
_cell_angle_alpha 79.213(3)
_cell_angle_beta 71.430(2)
_cell_angle_gamma 73.837(3)
_cell_formula_units_Z 2
_cell_length_a 9.2457(5)
_cell_length_b 10.2690(6)
_cell_length_c 12.5126(7)
_cell_measurement_reflns_used 8836
_cell_measurement_temperature 153(2)
_cell_measurement_theta_max 26.41
_cell_measurement_theta_min 2.39
_cell_volume 1075.28(11)
_computing_cell_refinement 'SAINT v8.37A (Bruker, 2015)'
_computing_data_reduction 'SAINT v8.37A (Bruker, 2015)'
_computing_molecular_graphics 'Olex2 (Dolomanov et al., 2009)'
_computing_publication_material 'Olex2 (Dolomanov et al., 2009)'
_computing_structure_refinement 'ShelXL (Sheldrick, 2015)'
_computing_structure_solution 'ShelXT (Sheldrick, 2015)'
_diffrn_ambient_temperature 152.66
_diffrn_measured_fraction_theta_full 0.999
_diffrn_measured_fraction_theta_max 0.996
_diffrn_measurement_device_type 'Bruker APEX-II CCD'
_diffrn_measurement_method '\f and \w scans'
_diffrn_radiation_type MoK\a
_diffrn_radiation_wavelength 0.71073
_diffrn_reflns_av_R_equivalents 0.0396
_diffrn_reflns_av_unetI/netI 0.0311
_diffrn_reflns_Laue_measured_fraction_full 0.999
_diffrn_reflns_Laue_measured_fraction_max 0.996
_diffrn_reflns_limit_h_max 11
_diffrn_reflns_limit_h_min -11
_diffrn_reflns_limit_k_max 12
_diffrn_reflns_limit_k_min -12
_diffrn_reflns_limit_l_max 15
_diffrn_reflns_limit_l_min -15
_diffrn_reflns_number 21031
_diffrn_reflns_point_group_measured_fraction_full 0.999
_diffrn_reflns_point_group_measured_fraction_max 0.996
_diffrn_reflns_theta_full 25.242
_diffrn_reflns_theta_max 26.445
_diffrn_reflns_theta_min 2.391
_diffrn_standards_number 0
_exptl_absorpt_coefficient_mu 1.505
_exptl_absorpt_correction_T_max 0.0276
_exptl_absorpt_correction_T_min 0.0106
_exptl_absorpt_correction_type multi-scan
_exptl_absorpt_process_details
;
SADABS-2016/2 (Bruker,2016/2) was used for absorption correction.
wR2(int) was 0.0736 before and 0.0555 after correction.
The Ratio of minimum to maximum transmission is 0.3841.
The \l/2 correction factor is Not present.
;
_exptl_crystal_colour yellow
_exptl_crystal_colour_primary yellow
_exptl_crystal_density_diffrn 1.524
_exptl_crystal_description prism
_exptl_crystal_F_000 496
_exptl_crystal_size_max 0.2
_exptl_crystal_size_mid 0.15
_exptl_crystal_size_min 0.1
_refine_diff_density_max 0.951
_refine_diff_density_min -1.015
_refine_diff_density_rms 0.070
_refine_ls_extinction_method none
_refine_ls_goodness_of_fit_ref 1.061
_refine_ls_hydrogen_treatment constr
_refine_ls_matrix_type full
_refine_ls_number_parameters 266
_refine_ls_number_reflns 4424
_refine_ls_number_restraints 0
_refine_ls_restrained_S_all 1.061
_refine_ls_R_factor_all 0.0462
_refine_ls_R_factor_gt 0.0332
_refine_ls_shift/su_max 0.002
_refine_ls_shift/su_mean 0.000
_refine_ls_structure_factor_coef Fsqd
_refine_ls_weighting_details 'w=1/[\s^2^(Fo^2^)+(0.0251P)^2^+1.1246P] where P=(Fo^2^+2Fc^2^)/3'
_refine_ls_weighting_scheme calc
_refine_ls_wR_factor_gt 0.0719
_refine_ls_wR_factor_ref 0.0775
_reflns_Friedel_coverage 0.000
_reflns_number_gt 3633
_reflns_number_total 4424
_reflns_threshold_expression 'I > 2\s(I)'
_cod_data_source_file d1sc02168k2.cif
_cod_data_source_block mo_0117_1_0m
_cod_database_code 1563953
_shelx_shelxl_version_number 2018/3
_shelx_space_group_comment
;
The symmetry employed for this shelxl refinement is uniquely defined
by the following loop, which should always be used as a source of
symmetry information in preference to the above space-group names.
They are only intended as comments.
;
_shelx_estimated_absorpt_t_max 0.864
_shelx_estimated_absorpt_t_min 0.753
_olex2_refinement_description
;
1. Fixed Uiso
 At 1.2 times of:
  All C(H) groups
 At 1.5 times of:
  All C(H,H,H) groups
2.a Aromatic/amide H refined with riding coordinates:
 C005(H005), C009(H009), C00A(H00A), C00B(H00B), C00D(H00D), C00E(H00E),
 C00H(H00H), C00I(H00I), C00J(H00J), C00K(H00K), C00P(H00P), C00S(H00S)
2.b Idealised Me refined as rotating group:
 C00L(H00C,H00F,H00G), C00Q(H00L,H00M,H00N), C00R(H00O,H00Q,H00R), C00T(H00T,
 H00U,H00V)
;
_olex2_submission_special_instructions 'No special instructions were received'

loop_
_space_group_symop_operation_xyz
'x, y, z'
'-x, -y, -z'

loop_
_atom_site_label
_atom_site_type_symbol
_atom_site_fract_x
_atom_site_fract_y
_atom_site_fract_z
_atom_site_U_iso_or_equiv
_atom_site_adp_type
_atom_site_occupancy
_atom_site_site_symmetry_order
_atom_site_calc_flag
_atom_site_refinement_flags_posn
_atom_site_refinement_flags_adp
_atom_site_refinement_flags_occupancy
_atom_site_disorder_assembly
_atom_site_disorder_group
I001 I 0.68377(3) 0.15077(2) 1.02503(2) 0.05569(10) Uani 1 1 d . . . . .
N002 N 0.4679(3) 0.9389(3) 0.6955(2) 0.0405(6) Uani 1 1 d . . . . .
N003 N 0.9688(3) 0.1512(3) 0.3739(2) 0.0445(6) Uani 1 1 d . . . . .
N004 N 0.8182(4) 0.6267(3) -0.0253(2) 0.0483(7) Uani 1 1 d . . . . .
C005 C 0.6544(3) 0.3703(3) 0.6990(2) 0.0345(6) Uani 1 1 d . . . . .
H005 H 0.581541 0.445760 0.674314 0.041 Uiso 1 1 calc R . . . .
C006 C 0.7888(3) 0.3074(3) 0.6191(2) 0.0324(6) Uani 1 1 d . . . . .
C007 C 0.7933(3) 0.5103(3) 0.3204(2) 0.0326(6) Uani 1 1 d . . . . .
C008 C 0.5468(3) 0.8306(3) 0.6307(2) 0.0335(6) Uani 1 1 d . . . . .
C009 C 0.7668(3) 0.4678(3) 0.1440(3) 0.0376(7) Uani 1 1 d . . . . .
H009 H 0.741783 0.410993 0.104074 0.045 Uiso 1 1 calc R . . . .
C00A C 0.7589(3) 0.4307(3) 0.2568(2) 0.0349(6) Uani 1 1 d . . . . .
H00A H 0.729183 0.348221 0.292659 0.042 Uiso 1 1 calc R . . . .
C00B C 0.8370(3) 0.6301(3) 0.2629(3) 0.0368(7) Uani 1 1 d . . . . .
H00B H 0.860306 0.687414 0.303522 0.044 Uiso 1 1 calc R . . . .
C00C C 0.8195(3) 0.3515(3) 0.4951(2) 0.0324(6) Uani 1 1 d . . . . .
C00D C 0.5584(3) 0.6830(3) 0.4973(2) 0.0316(6) Uani 1 1 d . . . . .
H00D H 0.512848 0.662509 0.446157 0.038 Uiso 1 1 calc R . . . .
C00E C 0.4805(3) 0.7937(3) 0.5583(2) 0.0322(6) Uani 1 1 d . . . . .
H00E H 0.380734 0.845163 0.550971 0.039 Uiso 1 1 calc R . . . .
C00F C 0.7014(3) 0.6008(3) 0.5084(2) 0.0310(6) Uani 1 1 d . . . . .
C00G C 0.8112(3) 0.5886(3) 0.0866(2) 0.0370(7) Uani 1 1 d . . . . .
C00H C 0.8911(4) 0.1947(3) 0.6584(3) 0.0386(7) Uani 1 1 d . . . . .
H00H H 0.981399 0.148679 0.605571 0.046 Uiso 1 1 calc R . . . .
C00I C 0.8473(4) 0.6682(3) 0.1499(3) 0.0400(7) Uani 1 1 d . . . . .
H00I H 0.879479 0.749710 0.114031 0.048 Uiso 1 1 calc R . . . .
C00J C 0.6259(4) 0.3242(3) 0.8137(3) 0.0388(7) Uani 1 1 d . . . . .
H00J H 0.534159 0.367647 0.866890 0.047 Uiso 1 1 calc R . . . .
C00K C 0.7695(3) 0.6389(3) 0.5787(2) 0.0349(6) Uani 1 1 d . . . . .
H00K H 0.868152 0.585815 0.587021 0.042 Uiso 1 1 calc R . . . .
C00L C 0.8500(4) 0.7561(3) -0.0797(3) 0.0466(8) Uani 1 1 d . . . . .
H00C H 0.761211 0.829721 -0.048161 0.070 Uiso 1 1 calc GR . . . .
H00F H 0.865243 0.760766 -0.161352 0.070 Uiso 1 1 calc GR . . . .
H00G H 0.945182 0.766125 -0.066574 0.070 Uiso 1 1 calc GR . . . .
C00M C 0.7757(3) 0.4802(3) 0.4433(2) 0.0321(6) Uani 1 1 d . . . . .
C00N C 0.9032(3) 0.2418(3) 0.4250(3) 0.0354(6) Uani 1 1 d . . . . .
C00O C 0.7320(4) 0.2147(3) 0.8498(2) 0.0388(7) Uani 1 1 d . . . . .
C00P C 0.6958(4) 0.7527(3) 0.6365(3) 0.0384(7) Uani 1 1 d . . . . .
H00P H 0.747097 0.778790 0.681146 0.046 Uiso 1 1 calc R . . . .
C00Q C 0.5592(4) 1.0140(3) 0.7248(3) 0.0446(8) Uani 1 1 d . . . . .
H00L H 0.609345 0.957542 0.781440 0.067 Uiso 1 1 calc GR . . . .
H00M H 0.489871 1.097695 0.755920 0.067 Uiso 1 1 calc GR . . . .
H00N H 0.639934 1.037589 0.656663 0.067 Uiso 1 1 calc GR . . . .
C00R C 0.3121(4) 1.0127(3) 0.6888(3) 0.0409(7) Uani 1 1 d . . . . .
H00O H 0.319023 1.062496 0.613179 0.061 Uiso 1 1 calc GR . . . .
H00Q H 0.266090 1.077284 0.746037 0.061 Uiso 1 1 calc GR . . . .
H00R H 0.245867 0.948062 0.702741 0.061 Uiso 1 1 calc GR . . . .
C00S C 0.8638(4) 0.1486(3) 0.7728(3) 0.0409(7) Uani 1 1 d . . . . .
H00S H 0.935037 0.072127 0.798119 0.049 Uiso 1 1 calc R . . . .
C00T C 0.7702(5) 0.5481(4) -0.0874(3) 0.0541(9) Uani 1 1 d . . . . .
H00T H 0.826250 0.452192 -0.079222 0.081 Uiso 1 1 calc GR . . . .
H00U H 0.794938 0.583583 -0.167851 0.081 Uiso 1 1 calc GR . . . .
H00V H 0.656879 0.555343 -0.057176 0.081 Uiso 1 1 calc GR . . . .

loop_
_atom_site_aniso_label
_atom_site_aniso_U_11
_atom_site_aniso_U_22
_atom_site_aniso_U_33
_atom_site_aniso_U_23
_atom_site_aniso_U_13
_atom_site_aniso_U_12
I001 0.0854(2) 0.04511(14) 0.03877(13) 0.00247(9) -0.01983(11) -0.02079(12)
N002 0.0451(15) 0.0336(14) 0.0460(15) -0.0110(11) -0.0158(12) -0.0063(12)
N003 0.0473(16) 0.0398(15) 0.0442(15) -0.0090(13) -0.0127(13) -0.0041(13)
N004 0.0646(19) 0.0431(16) 0.0360(14) -0.0022(12) -0.0161(13) -0.0097(14)
C005 0.0331(15) 0.0323(15) 0.0385(16) -0.0045(12) -0.0117(13) -0.0064(12)
C006 0.0322(15) 0.0323(15) 0.0354(15) -0.0046(12) -0.0108(12) -0.0099(12)
C007 0.0290(14) 0.0338(15) 0.0331(15) -0.0054(12) -0.0061(12) -0.0062(12)
C008 0.0385(16) 0.0283(14) 0.0333(15) -0.0037(11) -0.0074(12) -0.0099(12)
C009 0.0376(16) 0.0379(16) 0.0372(16) -0.0108(13) -0.0100(13) -0.0050(13)
C00A 0.0324(15) 0.0326(15) 0.0370(16) -0.0035(12) -0.0070(12) -0.0067(12)
C00B 0.0413(17) 0.0326(15) 0.0371(16) -0.0087(12) -0.0087(13) -0.0093(13)
C00C 0.0286(14) 0.0317(15) 0.0371(16) -0.0072(12) -0.0078(12) -0.0069(12)
C00D 0.0331(15) 0.0332(15) 0.0315(14) -0.0041(11) -0.0111(12) -0.0099(12)
C00E 0.0302(15) 0.0305(15) 0.0350(15) -0.0016(12) -0.0086(12) -0.0074(12)
C00F 0.0318(14) 0.0296(14) 0.0304(14) -0.0027(11) -0.0064(12) -0.0086(12)
C00G 0.0354(16) 0.0365(16) 0.0328(15) -0.0069(12) -0.0070(12) 0.0004(13)
C00H 0.0345(16) 0.0352(16) 0.0442(17) -0.0078(13) -0.0088(13) -0.0059(13)
C00I 0.0454(18) 0.0324(16) 0.0381(16) -0.0043(13) -0.0052(14) -0.0100(14)
C00J 0.0419(17) 0.0391(17) 0.0365(16) -0.0084(13) -0.0088(13) -0.0113(14)
C00K 0.0307(15) 0.0368(16) 0.0390(16) -0.0044(13) -0.0133(13) -0.0062(12)
C00L 0.060(2) 0.0404(18) 0.0308(16) 0.0021(13) -0.0118(15) -0.0042(15)
C00M 0.0268(14) 0.0346(15) 0.0368(15) -0.0052(12) -0.0093(12) -0.0090(12)
C00N 0.0358(16) 0.0337(16) 0.0361(16) -0.0023(13) -0.0100(13) -0.0083(13)
C00O 0.0518(19) 0.0366(16) 0.0321(15) -0.0002(12) -0.0142(14) -0.0166(14)
C00P 0.0417(17) 0.0416(17) 0.0374(16) -0.0071(13) -0.0148(13) -0.0126(14)
C00Q 0.057(2) 0.0372(17) 0.0447(18) -0.0108(14) -0.0141(15) -0.0148(15)
C00R 0.0426(18) 0.0344(16) 0.0402(17) -0.0089(13) -0.0069(14) -0.0024(14)
C00S 0.0463(18) 0.0330(16) 0.0453(18) -0.0004(13) -0.0197(15) -0.0069(14)
C00T 0.070(2) 0.055(2) 0.0369(18) -0.0096(16) -0.0197(17) -0.0065(18)

loop_
_atom_type_symbol
_atom_type_description
_atom_type_scat_dispersion_real
_atom_type_scat_dispersion_imag
_atom_type_scat_source
C C 0.0033 0.0016 'International Tables Vol C Tables 4.2.6.8 and 6.1.1.4'
H H 0.0000 0.0000 'International Tables Vol C Tables 4.2.6.8 and 6.1.1.4'
I I -0.4742 1.8119 'International Tables Vol C Tables 4.2.6.8 and 6.1.1.4'
N N 0.0061 0.0033 'International Tables Vol C Tables 4.2.6.8 and 6.1.1.4'

loop_
_geom_angle_atom_site_label_1
_geom_angle_atom_site_label_2
_geom_angle_atom_site_label_3
_geom_angle
_geom_angle_site_symmetry_1
_geom_angle_site_symmetry_3
_geom_angle_publ_flag
C008 N002 C00Q 118.7(3) . . ?
C008 N002 C00R 118.8(2) . . ?
C00R N002 C00Q 116.7(3) . . ?
C00G N004 C00L 120.7(3) . . ?
C00G N004 C00T 120.9(3) . . ?
C00L N004 C00T 117.7(3) . . ?
C00J C005 C006 121.2(3) . . ?
C005 C006 C00C 122.3(3) . . ?
C00H C006 C005 117.7(3) . . ?
C00H C006 C00C 119.9(3) . . ?
C00A C007 C00B 116.3(3) . . ?
C00A C007 C00M 124.2(3) . . ?
C00B C007 C00M 119.4(3) . . ?
N002 C008 C00E 121.5(3) . . ?
N002 C008 C00P 121.2(3) . . ?
C00E C008 C00P 117.3(3) . . ?
C00A C009 C00G 121.3(3) . . ?
C009 C00A C007 122.1(3) . . ?
C00I C00B C007 122.5(3) . . ?
C00M C00C C006 127.5(3) . . ?
C00M C00C C00N 118.6(3) . . ?
C00N C00C C006 113.8(2) . . ?
C00E C00D C00F 122.0(3) . . ?
C00D C00E C008 120.7(3) . . ?
C00D C00F C00K 117.4(3) . . ?
C00D C00F C00M 119.1(2) . . ?
C00K C00F C00M 123.5(3) . . ?
N004 C00G C009 121.6(3) . . ?
N004 C00G C00I 121.6(3) . . ?
C00I C00G C009 116.8(3) . . ?
C00S C00H C006 121.4(3) . . ?
C00B C00I C00G 121.0(3) . . ?
C00O C00J C005 119.5(3) . . ?
C00P C00K C00F 121.1(3) . . ?
C007 C00M C00F 114.6(2) . . ?
C00C C00M C007 123.3(3) . . ?
C00C C00M C00F 122.1(3) . . ?
N003 C00N C00C 177.0(3) . . ?
C00J C00O I001 117.8(2) . . ?
C00J C00O C00S 120.8(3) . . ?
C00S C00O I001 121.5(2) . . ?
C00K C00P C008 121.3(3) . . ?
C00O C00S C00H 119.4(3) . . ?

loop_
_geom_bond_atom_site_label_1
_geom_bond_atom_site_label_2
_geom_bond_distance
_geom_bond_site_symmetry_2
_geom_bond_publ_flag
I001 C00O 2.107(3) . ?
N002 C008 1.392(4) . ?
N002 C00Q 1.451(4) . ?
N002 C00R 1.449(4) . ?
N003 C00N 1.142(4) . ?
N004 C00G 1.367(4) . ?
N004 C00L 1.438(4) . ?
N004 C00T 1.452(4) . ?
C005 C006 1.402(4) . ?
C005 C00J 1.387(4) . ?
C006 C00C 1.490(4) . ?
C006 C00H 1.397(4) . ?
C007 C00A 1.397(4) . ?
C007 C00B 1.398(4) . ?
C007 C00M 1.476(4) . ?
C008 C00E 1.397(4) . ?
C008 C00P 1.404(4) . ?
C009 C00A 1.375(4) . ?
C009 C00G 1.409(4) . ?
C00B C00I 1.375(4) . ?
C00C C00M 1.371(4) . ?
C00C C00N 1.445(4) . ?
C00D C00E 1.383(4) . ?
C00D C00F 1.389(4) . ?
C00F C00K 1.393(4) . ?
C00F C00M 1.489(4) . ?
C00G C00I 1.403(4) . ?
C00H C00S 1.386(4) . ?
C00J C00O 1.382(4) . ?
C00K C00P 1.384(4) . ?
C00O C00S 1.382(5) . ?
